data_2218915
loop_
_publ_author_name
'Gowda, B. Thimme'
'Foro, Sabine'
'Nirmala, P. G.'
'Sowmya, B. P.'
'Fuess, Hartmut'

_publ_section_title
;
 2,2-Dichloro-<i>N</i>-(4-methylphenylsulfonyl)acetamide
;
_journal_coeditor_code BT2744
_journal_issue 8
_journal_name_full 'Acta Crystallographica Section E'
_journal_page_first o1492
_journal_paper_doi 10.1107/S160053680802134X
_journal_volume 64
_journal_year 2008
_chemical_formula_iupac 'C9 H9 Cl2 N O3 S'
_chemical_formula_moiety 'C9 H9 Cl2 N O3 S'
_chemical_formula_sum 'C9 H9 Cl2 N O3 S'
_chemical_formula_weight 282.13
_chemical_name_systematic
;
2,2-Dichloro-<i>N</i>-(4-methylphenylsulfonyl)acetamide
;
_space_group_IT_number 61
_symmetry_cell_setting orthorhombic
_symmetry_space_group_name_Hall '-P 2ac 2ab'
_symmetry_space_group_name_H-M 'P b c a'
_atom_sites_solution_hydrogens geom
_atom_sites_solution_primary direct
_atom_sites_solution_secondary difmap
_audit_creation_method SHELXL-97
_cell_angle_alpha 90.00
_cell_angle_beta 90.00
_cell_angle_gamma 90.00
_cell_formula_units_Z 8
_cell_length_a 9.6580(8)
_cell_length_b 10.3177(8)
_cell_length_c 23.067(2)
_cell_measurement_reflns_used 3825
_cell_measurement_temperature 299(2)
_cell_measurement_theta_max 28.01
_cell_measurement_theta_min 2.29
_cell_volume 2298.6(3)
_computing_cell_refinement
;
CrysAlis RED (Oxford Diffraction, 2007)
;
_computing_data_collection
;
CrysAlis CCD (Oxford Diffraction, 2004)
;
_computing_data_reduction
;
CrysAlis RED (Oxford Diffraction, 2007)
;
_computing_molecular_graphics 'PLATON (Spek, 2003)'
_computing_publication_material 'SHELXS97 (Sheldrick, 2008)'
_computing_structure_refinement 'SHELXL97 (Sheldrick, 2008)'
_computing_structure_solution 'SHELXS97 (Sheldrick, 2008)'
_diffrn_ambient_temperature 299(2)
_diffrn_measured_fraction_theta_full 0.981
_diffrn_measured_fraction_theta_max 0.981
_diffrn_measurement_device_type
;
Oxford Diffraction Xcalibur diffractometer with a Sapphire CCD detector
;
_diffrn_measurement_method
;
Rotation method data acquisition using \w and \f
;
_diffrn_radiation_monochromator graphite
_diffrn_radiation_source 'fine-focus sealed tube'
_diffrn_radiation_type MoK\a
_diffrn_radiation_wavelength 0.71073
_diffrn_reflns_av_R_equivalents 0.0222
_diffrn_reflns_av_sigmaI/netI 0.0168
_diffrn_reflns_limit_h_max 11
_diffrn_reflns_limit_h_min -12
_diffrn_reflns_limit_k_max 11
_diffrn_reflns_limit_k_min -12
_diffrn_reflns_limit_l_max 28
_diffrn_reflns_limit_l_min -28
_diffrn_reflns_number 8079
_diffrn_reflns_theta_full 26.37
_diffrn_reflns_theta_max 26.37
_diffrn_reflns_theta_min 3.92
_diffrn_standards_decay_% 0
_exptl_absorpt_coefficient_mu 0.736
_exptl_absorpt_correction_T_max 0.7986
_exptl_absorpt_correction_T_min 0.7190
_exptl_absorpt_correction_type multi-scan
_exptl_absorpt_process_details '(CrysAlis RED; Oxford Diffraction, 2007)'
_exptl_crystal_colour colourless
_exptl_crystal_density_diffrn 1.631
_exptl_crystal_density_method 'not measured'
_exptl_crystal_description prism
_exptl_crystal_F_000 1152
_exptl_crystal_size_max 0.48
_exptl_crystal_size_mid 0.46
_exptl_crystal_size_min 0.32
_refine_diff_density_max 0.342
_refine_diff_density_min -0.327
_refine_ls_extinction_coef 0.0216(12)
_refine_ls_extinction_expression Fc^*^=kFc[1+0.001xFc^2^\l^3^/sin(2\q)]^-1/4^
_refine_ls_extinction_method 'SHELXL97 (Sheldrick, 2008)'
_refine_ls_goodness_of_fit_ref 1.135
_refine_ls_hydrogen_treatment mixed
_refine_ls_matrix_type full
_refine_ls_number_parameters 150
_refine_ls_number_reflns 2313
_refine_ls_number_restraints 0
_refine_ls_restrained_S_all 1.135
_refine_ls_R_factor_all 0.0454
_refine_ls_R_factor_gt 0.0335
_refine_ls_shift/su_max 0.001
_refine_ls_shift/su_mean 0.000
_refine_ls_structure_factor_coef Fsqd
_refine_ls_weighting_details 'calc w=1/[\s^2^(Fo^2^)+(0.0465P)^2^+1.5357P] where P=(Fo^2^+2Fc^2^)/3'
_refine_ls_weighting_scheme calc
_refine_ls_wR_factor_gt 0.0863
_refine_ls_wR_factor_ref 0.0994
_reflns_number_gt 1886
_reflns_number_total 2313
_reflns_threshold_expression I>2\s(I)
_cod_data_source_file bt2744.cif
_cod_data_source_block I
_cod_database_code 2218915
_cod_database_fobs_code 2218915

loop_
_symmetry_equiv_pos_as_xyz
'x, y, z'
'-x+1/2, -y, z+1/2'
'x+1/2, -y+1/2, -z'
'-x, y+1/2, -z+1/2'
'-x, -y, -z'
'x-1/2, y, -z-1/2'
'-x-1/2, y-1/2, z'
'x, -y-1/2, z-1/2'

loop_
_atom_site_type_symbol
_atom_site_label
_atom_site_fract_x
_atom_site_fract_y
_atom_site_fract_z
_atom_site_U_iso_or_equiv
_atom_site_adp_type
_atom_site_calc_flag
_atom_site_refinement_flags
_atom_site_occupancy
C C1 0.1940(2) 0.2089(2) 0.10903(9) 0.0321(5) Uani d . 1
C C2 0.3304(3) 0.2325(3) 0.09411(11) 0.0419(6) Uani d . 1
H H2 0.4022 0.1916 0.1138 0.050 Uiso calc R 1
C C3 0.3581(3) 0.3181(3) 0.04945(11) 0.0487(6) Uani d . 1
H H3 0.4497 0.3348 0.0395 0.058 Uiso calc R 1
C C4 0.2532(3) 0.3796(2) 0.01912(10) 0.0440(6) Uani d . 1
C C5 0.1181(3) 0.3514(3) 0.03428(12) 0.0480(6) Uani d . 1
H H5 0.0463 0.3897 0.0136 0.058 Uiso calc R 1
C C6 0.0866(3) 0.2678(2) 0.07928(11) 0.0403(6) Uani d . 1
H H6 -0.0050 0.2515 0.0893 0.048 Uiso calc R 1
C C7 0.2763(2) 0.27000(19) 0.24611(9) 0.0279(4) Uani d . 1
C C8 0.2502(2) 0.3642(2) 0.29677(9) 0.0331(5) Uani d . 1
H H8 0.1773 0.4255 0.2859 0.040 Uiso calc R 1
C C9 0.2837(4) 0.4760(3) -0.02853(13) 0.0626(8) Uani d . 1
H H9A 0.3703 0.4545 -0.0466 0.075 Uiso calc R 1
H H9B 0.2892 0.5616 -0.0124 0.075 Uiso calc R 1
H H9C 0.2111 0.4731 -0.0569 0.075 Uiso calc R 1
N N1 0.15881(18) 0.21543(18) 0.22498(8) 0.0292(4) Uani d . 1
H H1N 0.084(3) 0.238(2) 0.2380(11) 0.035 Uiso d . 1
O O1 0.01360(18) 0.07170(18) 0.16642(7) 0.0438(4) Uani d . 1
O O2 0.26226(19) 0.01713(16) 0.17765(7) 0.0433(4) Uani d . 1
O O3 0.39079(15) 0.24827(17) 0.22726(7) 0.0385(4) Uani d . 1
Cl Cl1 0.40283(7) 0.45024(6) 0.31278(3) 0.0454(2) Uani d . 1
Cl Cl2 0.19595(7) 0.27418(7) 0.35847(3) 0.0508(2) Uani d . 1
S S1 0.15508(6) 0.11055(5) 0.16929(2) 0.03130(18) Uani d . 1

loop_
_atom_site_aniso_label
_atom_site_aniso_U_11
_atom_site_aniso_U_22
_atom_site_aniso_U_33
_atom_site_aniso_U_12
_atom_site_aniso_U_13
_atom_site_aniso_U_23
C1 0.0352(11) 0.0326(11) 0.0285(10) -0.0022(9) -0.0002(8) -0.0039(9)
C2 0.0335(12) 0.0556(16) 0.0366(12) -0.0025(11) 0.0009(10) 0.0018(11)
C3 0.0431(14) 0.0605(17) 0.0424(13) -0.0122(12) 0.0083(11) 0.0013(13)
C4 0.0633(16) 0.0372(13) 0.0315(11) -0.0068(11) 0.0046(11) -0.0024(10)
C5 0.0556(16) 0.0421(14) 0.0463(14) 0.0060(12) -0.0039(12) 0.0077(12)
C6 0.0353(12) 0.0431(14) 0.0424(13) 0.0005(10) -0.0013(10) 0.0029(11)
C7 0.0282(11) 0.0269(10) 0.0285(10) 0.0026(8) -0.0035(8) 0.0052(8)
C8 0.0323(11) 0.0314(11) 0.0355(11) 0.0042(9) -0.0043(9) -0.0018(9)
C9 0.087(2) 0.0531(18) 0.0476(15) -0.0120(16) 0.0097(15) 0.0089(13)
N1 0.0233(9) 0.0331(10) 0.0312(9) 0.0009(7) 0.0022(7) -0.0022(8)
O1 0.0407(10) 0.0470(10) 0.0436(9) -0.0165(8) -0.0027(7) -0.0009(8)
O2 0.0524(10) 0.0314(9) 0.0462(9) 0.0083(8) 0.0008(8) -0.0002(7)
O3 0.0230(8) 0.0514(10) 0.0412(9) 0.0030(7) -0.0015(6) -0.0083(7)
Cl1 0.0513(4) 0.0353(3) 0.0496(4) -0.0104(3) -0.0075(3) -0.0046(3)
Cl2 0.0564(4) 0.0610(4) 0.0348(3) -0.0153(3) 0.0085(3) -0.0048(3)
S1 0.0327(3) 0.0290(3) 0.0322(3) -0.0035(2) -0.0011(2) -0.0005(2)

loop_
_atom_type_symbol
_atom_type_description
_atom_type_scat_dispersion_real
_atom_type_scat_dispersion_imag
_atom_type_scat_source
C C 0.0033 0.0016 'International Tables Vol C Tables 4.2.6.8 and 6.1.1.4'
H H 0.0000 0.0000 'International Tables Vol C Tables 4.2.6.8 and 6.1.1.4'
N N 0.0061 0.0033 'International Tables Vol C Tables 4.2.6.8 and 6.1.1.4'
O O 0.0106 0.0060 'International Tables Vol C Tables 4.2.6.8 and 6.1.1.4'
Cl Cl 0.1484 0.1585 'International Tables Vol C Tables 4.2.6.8 and 6.1.1.4'
S S 0.1246 0.1234 'International Tables Vol C Tables 4.2.6.8 and 6.1.1.4'

loop_
_geom_angle_atom_site_label_1
_geom_angle_atom_site_label_2
_geom_angle_atom_site_label_3
_geom_angle
C2 C1 C6 120.8(2)
C2 C1 S1 120.07(18)
C6 C1 S1 118.98(18)
C3 C2 C1 118.8(2)
C3 C2 H2 120.6
C1 C2 H2 120.6
C2 C3 C4 121.8(2)
C2 C3 H3 119.1
C4 C3 H3 119.1
C5 C4 C3 117.8(2)
C5 C4 C9 120.5(3)
C3 C4 C9 121.7(3)
C4 C5 C6 121.9(2)
C4 C5 H5 119.0
C6 C5 H5 119.0
C5 C6 C1 118.7(2)
C5 C6 H6 120.6
C1 C6 H6 120.6
O3 C7 N1 124.0(2)
O3 C7 C8 122.60(19)
N1 C7 C8 113.45(18)
C7 C8 Cl1 109.94(15)
C7 C8 Cl2 109.02(14)
Cl1 C8 Cl2 110.02(12)
C7 C8 H8 109.3
Cl1 C8 H8 109.3
Cl2 C8 H8 109.3
C4 C9 H9A 109.5
C4 C9 H9B 109.5
H9A C9 H9B 109.5
C4 C9 H9C 109.5
H9A C9 H9C 109.5
H9B C9 H9C 109.5
C7 N1 S1 124.04(15)
C7 N1 H1N 119.4(18)
S1 N1 H1N 116.4(18)
O1 S1 O2 120.76(11)
O1 S1 N1 103.72(10)
O2 S1 N1 108.43(10)
O1 S1 C1 109.25(11)
O2 S1 C1 109.93(11)
N1 S1 C1 103.17(10)

loop_
_geom_bond_atom_site_label_1
_geom_bond_atom_site_label_2
_geom_bond_distance
C1 C2 1.384(3)
C1 C6 1.384(3)
C1 S1 1.761(2)
C2 C3 1.383(4)
C2 H2 0.9300
C3 C4 1.385(4)
C3 H3 0.9300
C4 C5 1.381(4)
C4 C9 1.512(4)
C5 C6 1.384(4)
C5 H5 0.9300
C6 H6 0.9300
C7 O3 1.210(3)
C7 N1 1.357(3)
C7 C8 1.540(3)
C8 Cl1 1.760(2)
C8 Cl2 1.778(2)
C8 H8 0.9800
C9 H9A 0.9600
C9 H9B 0.9600
C9 H9C 0.9600
N1 S1 1.6800(19)
N1 H1N 0.82(3)
O1 S1 1.4256(17)
O2 S1 1.4276(17)

loop_
_geom_hbond_atom_site_label_D
_geom_hbond_atom_site_label_H
_geom_hbond_atom_site_label_A
_geom_hbond_site_symmetry_A
_geom_hbond_distance_DH
_geom_hbond_distance_HA
_geom_hbond_distance_DA
_geom_hbond_angle_DHA
N1 H1N O3 6_556 0.82(3) 2.03(3) 2.833(2) 166(2)

loop_
_geom_torsion_atom_site_label_1
_geom_torsion_atom_site_label_2
_geom_torsion_atom_site_label_3
_geom_torsion_atom_site_label_4
_geom_torsion
C6 C1 C2 C3 1.1(4)
S1 C1 C2 C3 -175.0(2)
C1 C2 C3 C4 -0.5(4)
C2 C3 C4 C5 -0.9(4)
C2 C3 C4 C9 178.2(3)
C3 C4 C5 C6 1.9(4)
C9 C4 C5 C6 -177.2(3)
C4 C5 C6 C1 -1.4(4)
C2 C1 C6 C5 -0.2(4)
S1 C1 C6 C5 175.97(19)
O3 C7 C8 Cl1 9.7(3)
N1 C7 C8 Cl1 -169.93(15)
O3 C7 C8 Cl2 -111.0(2)
N1 C7 C8 Cl2 69.4(2)
O3 C7 N1 S1 -0.4(3)
C8 C7 N1 S1 179.19(14)
C7 N1 S1 O1 174.97(17)
C7 N1 S1 O2 45.5(2)
C7 N1 S1 C1 -71.09(19)
C2 C1 S1 O1 -164.08(19)
C6 C1 S1 O1 19.7(2)
C2 C1 S1 O2 -29.4(2)
C6 C1 S1 O2 154.39(18)
C2 C1 S1 N1 86.1(2)
C6 C1 S1 N1 -90.13(19)

loop_
_cod_related_entry_id
_cod_related_entry_database
_cod_related_entry_code
1 ChemSpider 773553
